data_2228013
loop_
_publ_author_name
'Kachlan, Rulla M.'
'Ruble, Macey C.'
'Timmerman, Jacob C.'
'Etzkorn, Markus'
'Jones, Daniel S.'

_publ_section_title
;
 <i>syn</i>-Dispiro[1,3-dioxolane-2,17'-pentacyclo[12.2.1.1^6,9^.0^2,13^.0^5,10^]octadecane-18',2''-[1,3]dioxolane]-7',15'-diene
;
_journal_coeditor_code SU2208
_journal_issue 11
_journal_name_full 'Acta Crystallographica Section E'
_journal_page_first o2880
_journal_paper_doi 10.1107/S1600536810041565
_journal_volume 66
_journal_year 2010
_chemical_formula_iupac 'C22 H28 O4'
_chemical_formula_moiety 'C22 H28 O4'
_chemical_formula_sum 'C22 H28 O4'
_chemical_formula_weight 356.44
_chemical_name_systematic
;
<i>syn</i>-Dispiro[1,3-dioxolane-2,17'-pentacyclo
[12.2.1.1^6,9^.0^2,13^.0^5,\10^]octadecane-18',2''-[1,3]dioxolane]-7',15'-diene
;
_space_group_IT_number 14
_symmetry_cell_setting monoclinic
_symmetry_space_group_name_Hall '-P 2yn'
_symmetry_space_group_name_H-M 'P 1 21/n 1'
_audit_creation_method 'WinGX routine CIF_UPDATE'
_cell_angle_alpha 90
_cell_angle_beta 103.521(9)
_cell_angle_gamma 90
_cell_formula_units_Z 4
_cell_length_a 11.4167(11)
_cell_length_b 6.7354(7)
_cell_length_c 24.185(2)
_cell_measurement_reflns_used 25
_cell_measurement_temperature 295(2)
_cell_measurement_theta_max 42.63
_cell_measurement_theta_min 15.32
_cell_volume 1808.2(3)
_computing_cell_refinement 'CAD-4 Express (Enraf--Nonius, 1994)'
_computing_data_collection 'CAD-4 Express (Enraf--Nonius, 1994)'
_computing_data_reduction 'XCAD4 (Harms & Wocadlo, 1995)'
_computing_molecular_graphics
;
ORTEP-3 for Windows (Farrugia, 1997) and <i>Mercury</i> (Macrae, <i>et
al.</i>,
2006)
;
_computing_publication_material '<i>WinGX</i> (Farrugia, 1999)'
_computing_structure_refinement 'SHELXL97 (Sheldrick, 2008)'
_computing_structure_solution 'SHELXS97 (Sheldrick, 2008)'
_diffrn_ambient_temperature 295(2)
_diffrn_measured_fraction_theta_full 1
_diffrn_measured_fraction_theta_max 1
_diffrn_measurement_device '\k-geometry diffractometer'
_diffrn_measurement_device_type 'Enraf--Nonius CAD-4'
_diffrn_measurement_method 'Non-profiled \w/2\q scans'
_diffrn_radiation_type CuK\a
_diffrn_radiation_wavelength 1.54184
_diffrn_reflns_av_R_equivalents 0.0453
_diffrn_reflns_limit_h_max 0
_diffrn_reflns_limit_h_min -13
_diffrn_reflns_limit_k_max 8
_diffrn_reflns_limit_k_min -8
_diffrn_reflns_limit_l_max 28
_diffrn_reflns_limit_l_min -28
_diffrn_reflns_number 8422
_diffrn_reflns_theta_full 67.45
_diffrn_reflns_theta_max 67.45
_diffrn_reflns_theta_min 3.76
_diffrn_standards_decay_% 2
_diffrn_standards_interval_count 79
_diffrn_standards_interval_time 60
_diffrn_standards_number 3
_exptl_absorpt_coefficient_mu 0.711
_exptl_absorpt_correction_type none
_exptl_crystal_colour colorless
_exptl_crystal_density_diffrn 1.309
_exptl_crystal_density_method 'not measured'
_exptl_crystal_description prism
_exptl_crystal_F_000 768
_exptl_crystal_size_max 0.35
_exptl_crystal_size_mid 0.20
_exptl_crystal_size_min 0.20
_refine_diff_density_max 0.243
_refine_diff_density_min -0.187
_refine_ls_extinction_coef 0.0117(6)
_refine_ls_extinction_expression Fc^*^=kFc[1+0.001xFc^2^\l^3^/sin(2\q)]^-1/4^
_refine_ls_extinction_method SHELXL
_refine_ls_goodness_of_fit_ref 1.047
_refine_ls_hydrogen_treatment constr
_refine_ls_matrix_type full
_refine_ls_number_parameters 236
_refine_ls_number_reflns 3248
_refine_ls_number_restraints 0
_refine_ls_restrained_S_all 1.047
_refine_ls_R_factor_gt 0.0394
_refine_ls_shift/su_max 0
_refine_ls_structure_factor_coef Fsqd
_refine_ls_weighting_details 'calc w=1/[\s^2^(Fo^2^)+(0.0414P)^2^+0.4578P] where P=(Fo^2^+2Fc^2^)/3'
_refine_ls_weighting_scheme calc
_refine_ls_wR_factor_ref 0.1061
_reflns_number_gt 2693
_reflns_number_total 3248
_reflns_threshold_expression >2sigma(I)
_cod_data_source_file su2208.cif
_cod_data_source_block I
_cod_original_sg_symbol_H-M 'P 21/n'
_cod_database_code 2228013
_cod_database_fobs_code 2228013

loop_
_symmetry_equiv_pos_site_id
_symmetry_equiv_pos_as_xyz
1 x,y,z
2 1/2-x,1/2+y,1/2-z
3 -x,-y,-z
4 1/2+x,1/2-y,1/2+z

loop_
_atom_site_aniso_label
_atom_site_aniso_U_11
_atom_site_aniso_U_22
_atom_site_aniso_U_33
_atom_site_aniso_U_12
_atom_site_aniso_U_13
_atom_site_aniso_U_23
O1 0.0405(6) 0.0779(9) 0.0398(6) -0.0133(5) -0.0009(4) 0.0090(6)
O2 0.0556(6) 0.0750(9) 0.0288(5) 0.0006(6) 0.0017(5) 0.0037(5)
O3 0.0506(6) 0.0824(9) 0.0389(6) -0.0342(6) -0.0039(5) 0.0101(6)
O4 0.0637(7) 0.0621(8) 0.0314(6) -0.0194(6) 0.0048(5) 0.0056(5)
C1 0.0343(7) 0.0386(8) 0.0312(7) -0.0020(6) 0.0055(5) 0.0016(6)
C2 0.0367(7) 0.0384(8) 0.0319(7) -0.0039(6) 0.0061(5) 0.0006(6)
C3 0.0398(7) 0.0443(9) 0.0424(8) 0.0042(6) 0.0113(6) 0.0030(7)
C4 0.0342(7) 0.0452(9) 0.0412(8) 0.0014(6) 0.0021(6) 0.0035(7)
C5 0.0355(7) 0.0340(8) 0.0311(7) -0.0065(6) 0.0000(5) -0.0010(6)
C6 0.0367(7) 0.0375(8) 0.0315(7) -0.0043(6) 0.0021(5) -0.0010(6)
C7 0.0535(8) 0.0346(8) 0.0363(8) -0.0053(6) 0.0055(6) -0.0029(6)
C8 0.0460(8) 0.0331(8) 0.0382(8) -0.0057(6) 0.0051(6) 0.0018(6)
C9 0.0464(8) 0.0421(9) 0.0339(8) 0.0000(6) 0.0046(6) 0.0049(7)
C10 0.0456(8) 0.0806(13) 0.0365(8) 0.0042(8) 0.0143(7) 0.0091(9)
C11 0.0487(9) 0.0662(12) 0.0355(8) -0.0129(8) 0.0052(7) 0.0122(8)
C12 0.0518(9) 0.0470(10) 0.0338(8) 0.0015(7) 0.0084(6) -0.0043(7)
C13 0.0442(8) 0.0543(10) 0.0283(7) -0.0047(7) 0.0041(6) 0.0033(7)
C14 0.0444(8) 0.0380(8) 0.0346(8) -0.0049(6) -0.0017(6) 0.0030(6)
C15 0.0410(8) 0.0607(11) 0.0358(8) -0.0132(7) -0.0063(6) 0.0049(8)
C16 0.0623(10) 0.0507(10) 0.0313(8) -0.0204(8) -0.0006(7) -0.0055(7)
C17 0.0493(8) 0.0454(9) 0.0328(8) -0.0034(7) 0.0079(6) -0.0024(7)
C18 0.0427(8) 0.0517(9) 0.0265(7) -0.0136(7) -0.0017(6) 0.0020(7)
C19 0.0475(9) 0.0934(16) 0.0524(11) -0.0054(10) -0.0072(8) 0.0120(10)
C20 0.0559(10) 0.0827(15) 0.0455(10) 0.0009(9) -0.0074(8) 0.0076(10)
C21 0.0448(8) 0.0518(10) 0.0501(9) -0.0117(7) 0.0118(7) 0.0008(8)
C22 0.0569(10) 0.0599(11) 0.0510(10) -0.0133(8) 0.0099(8) 0.0112(9)

loop_
_atom_site_type_symbol
_atom_site_label
_atom_site_fract_x
_atom_site_fract_y
_atom_site_fract_z
_atom_site_U_iso_or_equiv
_atom_site_thermal_displace_type
_atom_site_calc_flag
_atom_site_refinement_flags
_atom_site_occupancy
O O1 0.49270(9) 0.9050(2) -0.18532(5) 0.0544(4) Uani . . 1.000
O O2 0.56491(10) 1.0106(2) -0.25975(4) 0.0545(4) Uani . . 1.000
O O3 0.58431(10) 0.6331(2) 0.05326(5) 0.0597(4) Uani . . 1.000
O O4 0.68575(10) 0.66022(19) 0.14523(4) 0.0534(4) Uani . . 1.000
C C1 0.68153(12) 1.0631(2) -0.10437(6) 0.0351(4) Uani . . 1.000
C C2 0.72139(12) 0.8459(2) -0.11521(6) 0.0360(4) Uani . . 1.000
C C3 0.84705(13) 0.7735(2) -0.08405(6) 0.0419(5) Uani . . 1.000
C C4 0.87904(12) 0.7689(2) -0.01860(6) 0.0413(5) Uani . . 1.000
C C5 0.77291(12) 0.7502(2) 0.00928(6) 0.0348(4) Uani . . 1.000
C C6 0.70386(12) 0.9466(2) 0.01680(6) 0.0362(4) Uani . . 1.000
C C7 0.75302(14) 1.1468(2) 0.00213(6) 0.0423(5) Uani . . 1.000
C C8 0.76760(13) 1.1811(2) -0.05857(6) 0.0399(5) Uani . . 1.000
C C9 0.65659(13) 1.1569(2) -0.16468(6) 0.0416(5) Uani . . 1.000
C C10 0.80267(14) 0.9816(3) -0.19355(7) 0.0535(6) Uani . . 1.000
C C11 0.77312(14) 1.1653(3) -0.18360(6) 0.0509(6) Uani . . 1.000
C C12 0.70828(13) 0.8439(3) -0.18100(6) 0.0445(5) Uani . . 1.000
C C13 0.59793(13) 0.9774(3) -0.20041(6) 0.0430(5) Uani . . 1.000
C C14 0.80596(13) 0.6639(2) 0.07062(6) 0.0408(5) Uani . . 1.000
C C15 0.89060(14) 0.8058(3) 0.10824(6) 0.0484(5) Uani . . 1.000
C C16 0.82908(15) 0.9654(3) 0.11512(6) 0.0500(5) Uani . . 1.000
C C17 0.70117(14) 0.9382(2) 0.08140(6) 0.0428(5) Uani . . 1.000
C C18 0.68912(13) 0.7153(2) 0.08916(6) 0.0419(5) Uani . . 1.000
C C19 0.39160(16) 0.9459(4) -0.23040(8) 0.0676(7) Uani . . 1.000
C C20 0.44134(16) 1.0615(3) -0.27232(8) 0.0645(7) Uani . . 1.000
C C21 0.53301(14) 0.4946(3) 0.08401(7) 0.0488(5) Uani . . 1.000
C C22 0.62046(16) 0.4807(3) 0.14092(8) 0.0564(6) Uani . . 1.000
H H1 0.60440 1.05420 -0.09330 0.0420 Uiso calc R 1.000
H H2 0.66180 0.75390 -0.10640 0.0430 Uiso calc R 1.000
H H3A 0.90590 0.85690 -0.09600 0.0500 Uiso calc R 1.000
H H3B 0.85730 0.64010 -0.09730 0.0500 Uiso calc R 1.000
H H4A 0.93320 0.65830 -0.00620 0.0500 Uiso calc R 1.000
H H4B 0.92250 0.88970 -0.00490 0.0500 Uiso calc R 1.000
H H5 0.71460 0.65960 -0.01410 0.0420 Uiso calc R 1.000
H H6 0.62090 0.93370 -0.00570 0.0430 Uiso calc R 1.000
H H7C 0.70030 1.24980 0.01050 0.0510 Uiso calc R 1.000
H H7D 0.83120 1.16620 0.02780 0.0510 Uiso calc R 1.000
H H8C 0.75610 1.32130 -0.06740 0.0480 Uiso calc R 1.000
H H8D 0.84950 1.14760 -0.05990 0.0480 Uiso calc R 1.000
H H9 0.60900 1.27950 -0.16970 0.0500 Uiso calc R 1.000
H H10 0.87030 0.94370 -0.20620 0.0640 Uiso calc R 1.000
H H11 0.81640 1.27930 -0.18760 0.0610 Uiso calc R 1.000
H H12 0.70340 0.71250 -0.19880 0.0530 Uiso calc R 1.000
H H14 0.82980 0.52380 0.07380 0.0490 Uiso calc R 1.000
H H15 0.97210 0.78450 0.12390 0.0580 Uiso calc R 1.000
H H16 0.85920 1.07580 0.13700 0.0600 Uiso calc R 1.000
H H17 0.64040 1.02140 0.09280 0.0510 Uiso calc R 1.000
H H19G 0.33210 1.02310 -0.21700 0.0810 Uiso calc R 1.000
H H19H 0.35450 0.82380 -0.24720 0.0810 Uiso calc R 1.000
H H20E 0.40210 1.02430 -0.31100 0.0770 Uiso calc R 1.000
H H20F 0.43090 1.20290 -0.26760 0.0770 Uiso calc R 1.000
H H21A 0.52350 0.36670 0.06510 0.0590 Uiso calc R 1.000
H H21B 0.45480 0.53980 0.08820 0.0590 Uiso calc R 1.000
H H22C 0.57840 0.46940 0.17130 0.0680 Uiso calc R 1.000
H H22D 0.67340 0.36730 0.14240 0.0680 Uiso calc R 1.000

loop_
_atom_type_symbol
_atom_type_description
_atom_type_scat_dispersion_real
_atom_type_scat_dispersion_imag
_atom_type_scat_source
C C 0.0181 0.0091 'International Tables Vol C Tables 4.2.6.8 and 6.1.1.4'
H H 0 0 'International Tables Vol C Tables 4.2.6.8 and 6.1.1.4'
O O 0.0492 0.0322 'International Tables Vol C Tables 4.2.6.8 and 6.1.1.4'

loop_
_geom_angle_atom_site_label_1
_geom_angle_atom_site_label_2
_geom_angle_atom_site_label_3
_geom_angle_site_symmetry_1
_geom_angle_site_symmetry_2
_geom_angle_site_symmetry_3
_geom_angle
_geom_angle_publ_flag
C13 O1 C19 . . . 108.73(13) no
C13 O2 C20 . . . 105.81(12) no
C18 O3 C21 . . . 109.41(12) no
C18 O4 C22 . . . 106.62(12) no
C2 C1 C8 . . . 116.40(12) no
C2 C1 C9 . . . 102.62(11) no
C8 C1 C9 . . . 114.61(11) no
C1 C2 C3 . . . 119.16(11) no
C1 C2 C12 . . . 102.43(12) no
C3 C2 C12 . . . 110.67(12) no
C2 C3 C4 . . . 118.74(12) no
C3 C4 C5 . . . 115.77(12) no
C4 C5 C6 . . . 116.99(11) no
C4 C5 C14 . . . 114.35(12) no
C6 C5 C14 . . . 102.74(11) no
C5 C6 C7 . . . 119.51(12) no
C5 C6 C17 . . . 102.22(11) no
C7 C6 C17 . . . 110.80(11) no
C6 C7 C8 . . . 118.79(12) no
C1 C8 C7 . . . 114.97(12) no
C1 C9 C11 . . . 108.64(12) no
C1 C9 C13 . . . 99.63(11) no
C11 C9 C13 . . . 99.07(12) no
C11 C10 C12 . . . 108.38(15) no
C9 C11 C10 . . . 107.58(15) no
C2 C12 C10 . . . 107.29(13) no
C2 C12 C13 . . . 100.56(12) no
C10 C12 C13 . . . 98.80(15) no
O1 C13 O2 . . . 105.91(12) no
O1 C13 C9 . . . 114.01(13) no
O1 C13 C12 . . . 113.87(15) no
O2 C13 C9 . . . 114.95(15) no
O2 C13 C12 . . . 114.18(13) no
C9 C13 C12 . . . 94.02(12) no
C5 C14 C15 . . . 108.52(12) no
C5 C14 C18 . . . 99.20(11) no
C15 C14 C18 . . . 99.11(11) no
C14 C15 C16 . . . 108.01(14) no
C15 C16 C17 . . . 108.08(15) no
C6 C17 C16 . . . 106.97(12) no
C6 C17 C18 . . . 100.45(11) no
C16 C17 C18 . . . 99.04(13) no
O3 C18 O4 . . . 106.06(12) no
O3 C18 C14 . . . 113.46(12) no
O3 C18 C17 . . . 113.42(12) no
O4 C18 C14 . . . 116.03(12) no
O4 C18 C17 . . . 113.58(12) no
C14 C18 C17 . . . 94.37(11) no
O1 C19 C20 . . . 104.67(15) no
O2 C20 C19 . . . 104.27(15) no
O3 C21 C22 . . . 104.87(14) no
O4 C22 C21 . . . 103.92(15) no
C2 C1 H1 . . . 108.00 no
C8 C1 H1 . . . 108.00 no
C9 C1 H1 . . . 108.00 no
C1 C2 H2 . . . 108.00 no
C3 C2 H2 . . . 108.00 no
C12 C2 H2 . . . 108.00 no
C2 C3 H3A . . . 108.00 no
C2 C3 H3B . . . 108.00 no
C4 C3 H3A . . . 108.00 no
C4 C3 H3B . . . 108.00 no
H3A C3 H3B . . . 107.00 no
C3 C4 H4A . . . 108.00 no
C3 C4 H4B . . . 108.00 no
C5 C4 H4A . . . 108.00 no
C5 C4 H4B . . . 108.00 no
H4A C4 H4B . . . 107.00 no
C4 C5 H5 . . . 107.00 no
C6 C5 H5 . . . 107.00 no
C14 C5 H5 . . . 107.00 no
C5 C6 H6 . . . 108.00 no
C7 C6 H6 . . . 108.00 no
C17 C6 H6 . . . 108.00 no
C6 C7 H7C . . . 108.00 no
C6 C7 H7D . . . 108.00 no
C8 C7 H7C . . . 108.00 no
C8 C7 H7D . . . 108.00 no
H7C C7 H7D . . . 107.00 no
C1 C8 H8C . . . 108.00 no
C1 C8 H8D . . . 109.00 no
C7 C8 H8C . . . 109.00 no
C7 C8 H8D . . . 109.00 no
H8C C8 H8D . . . 108.00 no
C1 C9 H9 . . . 116.00 no
C11 C9 H9 . . . 116.00 no
C13 C9 H9 . . . 116.00 no
C11 C10 H10 . . . 126.00 no
C12 C10 H10 . . . 126.00 no
C9 C11 H11 . . . 126.00 no
C10 C11 H11 . . . 126.00 no
C2 C12 H12 . . . 116.00 no
C10 C12 H12 . . . 116.00 no
C13 C12 H12 . . . 116.00 no
C5 C14 H14 . . . 116.00 no
C15 C14 H14 . . . 116.00 no
C18 C14 H14 . . . 116.00 no
C14 C15 H15 . . . 126.00 no
C16 C15 H15 . . . 126.00 no
C15 C16 H16 . . . 126.00 no
C17 C16 H16 . . . 126.00 no
C6 C17 H17 . . . 116.00 no
C16 C17 H17 . . . 116.00 no
C18 C17 H17 . . . 116.00 no
O1 C19 H19G . . . 111.00 no
O1 C19 H19H . . . 111.00 no
C20 C19 H19G . . . 111.00 no
C20 C19 H19H . . . 111.00 no
H19G C19 H19H . . . 109.00 no
O2 C20 H20E . . . 111.00 no
O2 C20 H20F . . . 111.00 no
C19 C20 H20E . . . 111.00 no
C19 C20 H20F . . . 111.00 no
H20E C20 H20F . . . 109.00 no
O3 C21 H21A . . . 111.00 no
O3 C21 H21B . . . 111.00 no
C22 C21 H21A . . . 111.00 no
C22 C21 H21B . . . 111.00 no
H21A C21 H21B . . . 109.00 no
O4 C22 H22C . . . 111.00 no
O4 C22 H22D . . . 111.00 no
C21 C22 H22C . . . 111.00 no
C21 C22 H22D . . . 111.00 no
H22C C22 H22D . . . 109.00 no

loop_
_geom_bond_atom_site_label_1
_geom_bond_atom_site_label_2
_geom_bond_site_symmetry_1
_geom_bond_site_symmetry_2
_geom_bond_distance
_geom_bond_publ_flag
O1 C13 . . 1.4210(19) no
O1 C19 . . 1.417(2) no
O2 C13 . . 1.4138(17) no
O2 C20 . . 1.414(2) no
O3 C18 . . 1.4165(19) no
O3 C21 . . 1.404(2) no
O4 C18 . . 1.4151(17) no
O4 C22 . . 1.411(2) no
C1 C2 . . 1.5722(19) no
C1 C8 . . 1.522(2) no
C1 C9 . . 1.554(2) no
C2 C3 . . 1.536(2) no
C2 C12 . . 1.563(2) no
C3 C4 . . 1.539(2) no
C4 C5 . . 1.523(2) no
C5 C6 . . 1.5721(19) no
C5 C14 . . 1.555(2) no
C6 C7 . . 1.534(2) no
C6 C17 . . 1.571(2) no
C7 C8 . . 1.533(2) no
C9 C11 . . 1.506(2) no
C9 C13 . . 1.545(2) no
C10 C11 . . 1.319(3) no
C10 C12 . . 1.506(2) no
C12 C13 . . 1.530(2) no
C14 C15 . . 1.505(2) no
C14 C18 . . 1.543(2) no
C15 C16 . . 1.316(3) no
C16 C17 . . 1.508(2) no
C17 C18 . . 1.5232(19) no
C19 C20 . . 1.492(3) no
C21 C22 . . 1.503(3) no
C1 H1 . . 0.9800 no
C2 H2 . . 0.9800 no
C3 H3A . . 0.9700 no
C3 H3B . . 0.9700 no
C4 H4A . . 0.9700 no
C4 H4B . . 0.9700 no
C5 H5 . . 0.9800 no
C6 H6 . . 0.9800 no
C7 H7C . . 0.9700 no
C7 H7D . . 0.9700 no
C8 H8C . . 0.9700 no
C8 H8D . . 0.9700 no
C9 H9 . . 0.9800 no
C10 H10 . . 0.9300 no
C11 H11 . . 0.9300 no
C12 H12 . . 0.9800 no
C14 H14 . . 0.9800 no
C15 H15 . . 0.9300 no
C16 H16 . . 0.9300 no
C17 H17 . . 0.9800 no
C19 H19G . . 0.9700 no
C19 H19H . . 0.9700 no
C20 H20E . . 0.9700 no
C20 H20F . . 0.9700 no
C21 H21A . . 0.9700 no
C21 H21B . . 0.9700 no
C22 H22C . . 0.9700 no
C22 H22D . . 0.9700 no

loop_
_geom_torsion_atom_site_label_1
_geom_torsion_atom_site_label_2
_geom_torsion_atom_site_label_3
_geom_torsion_atom_site_label_4
_geom_torsion_site_symmetry_1
_geom_torsion_site_symmetry_2
_geom_torsion_site_symmetry_3
_geom_torsion_site_symmetry_4
_geom_torsion
_geom_torsion_publ_flag
C19 O1 C13 O2 . . . . -16.0(2) no
C19 O1 C13 C9 . . . . 111.44(16) no
C19 O1 C13 C12 . . . . -142.24(16) no
C13 O1 C19 C20 . . . . -4.0(2) no
C20 O2 C13 O1 . . . . 30.52(18) no
C20 O2 C13 C9 . . . . -96.31(16) no
C20 O2 C13 C12 . . . . 156.61(15) no
C13 O2 C20 C19 . . . . -32.55(19) no
C21 O3 C18 O4 . . . . -13.28(16) no
C21 O3 C18 C14 . . . . 115.23(14) no
C21 O3 C18 C17 . . . . -138.60(14) no
C18 O3 C21 C22 . . . . -5.34(18) no
C22 O4 C18 O3 . . . . 27.73(16) no
C22 O4 C18 C14 . . . . -99.25(15) no
C22 O4 C18 C17 . . . . 152.96(14) no
C18 O4 C22 C21 . . . . -30.43(17) no
C8 C1 C2 C3 . . . . -5.80(18) no
C8 C1 C2 C12 . . . . -128.27(13) no
C9 C1 C2 C3 . . . . 120.19(13) no
C9 C1 C2 C12 . . . . -2.28(14) no
C2 C1 C8 C7 . . . . -85.21(15) no
C9 C1 C8 C7 . . . . 155.07(12) no
C2 C1 C9 C11 . . . . -64.62(14) no
C2 C1 C9 C13 . . . . 38.44(13) no
C8 C1 C9 C11 . . . . 62.51(16) no
C8 C1 C9 C13 . . . . 165.58(12) no
C1 C2 C3 C4 . . . . 60.36(17) no
C12 C2 C3 C4 . . . . 178.65(13) no
C1 C2 C12 C10 . . . . 67.63(15) no
C1 C2 C12 C13 . . . . -35.14(15) no
C3 C2 C12 C10 . . . . -60.42(17) no
C3 C2 C12 C13 . . . . -163.20(12) no
C2 C3 C4 C5 . . . . 25.27(17) no
C3 C4 C5 C6 . . . . -82.83(15) no
C3 C4 C5 C14 . . . . 157.02(11) no
C4 C5 C6 C7 . . . . -6.45(18) no
C4 C5 C6 C17 . . . . -129.14(13) no
C14 C5 C6 C7 . . . . 119.68(13) no
C14 C5 C6 C17 . . . . -3.01(13) no
C4 C5 C14 C15 . . . . 63.85(15) no
C4 C5 C14 C18 . . . . 166.77(11) no
C6 C5 C14 C15 . . . . -63.96(14) no
C6 C5 C14 C18 . . . . 38.95(12) no
C5 C6 C7 C8 . . . . 59.18(18) no
C17 C6 C7 C8 . . . . 177.55(13) no
C5 C6 C17 C16 . . . . 68.32(14) no
C5 C6 C17 C18 . . . . -34.58(14) no
C7 C6 C17 C16 . . . . -60.10(16) no
C7 C6 C17 C18 . . . . -162.99(12) no
C6 C7 C8 C1 . . . . 27.76(19) no
C1 C9 C11 C10 . . . . 70.25(15) no
C13 C9 C11 C10 . . . . -33.20(15) no
C1 C9 C13 O1 . . . . 58.67(16) no
C1 C9 C13 O2 . . . . -178.77(12) no
C1 C9 C13 C12 . . . . -59.72(12) no
C11 C9 C13 O1 . . . . 169.48(13) no
C11 C9 C13 O2 . . . . -67.95(15) no
C11 C9 C13 C12 . . . . 51.10(13) no
C12 C10 C11 C9 . . . . -0.71(17) no
C11 C10 C12 C2 . . . . -69.33(17) no
C11 C10 C12 C13 . . . . 34.70(16) no
C2 C12 C13 O1 . . . . -60.17(16) no
C2 C12 C13 O2 . . . . 178.01(14) no
C2 C12 C13 C9 . . . . 58.33(13) no
C10 C12 C13 O1 . . . . -169.73(13) no
C10 C12 C13 O2 . . . . 68.45(17) no
C10 C12 C13 C9 . . . . -51.23(13) no
C5 C14 C15 C16 . . . . 70.53(16) no
C18 C14 C15 C16 . . . . -32.44(15) no
C5 C14 C18 O3 . . . . 57.69(14) no
C5 C14 C18 O4 . . . . -179.12(11) no
C5 C14 C18 C17 . . . . -60.19(12) no
C15 C14 C18 O3 . . . . 168.29(12) no
C15 C14 C18 O4 . . . . -68.52(15) no
C15 C14 C18 C17 . . . . 50.41(12) no
C14 C15 C16 C17 . . . . -1.07(17) no
C15 C16 C17 C6 . . . . -69.25(16) no
C15 C16 C17 C18 . . . . 34.67(16) no
C6 C17 C18 O3 . . . . -59.54(15) no
C6 C17 C18 O4 . . . . 179.28(12) no
C6 C17 C18 C14 . . . . 58.38(12) no
C16 C17 C18 O3 . . . . -168.80(12) no
C16 C17 C18 O4 . . . . 70.02(15) no
C16 C17 C18 C14 . . . . -50.88(12) no
O1 C19 C20 O2 . . . . 22.4(2) no
O3 C21 C22 O4 . . . . 21.88(18) no
